data_7157091
loop_
_publ_author_name
'Gharpure, Santosh J.'
'Nanda, Santosh K.'
'Fartade, Dipak J.'

_publ_section_title
;
 Expeditious diastereoselective synthesis of medium ring heterocycle-fused
 chromenes via tandem 8/9-endo-dig and 8-exo-dig
 hydroalkoxylation-formal-[4 + 2] cycloaddition.
;
_journal_issue 39
_journal_name_full 'Organic &amp; biomolecular chemistry'
_journal_page_first 8806
_journal_page_last 8810
_journal_paper_doi 10.1039/c9ob02030f
_journal_volume 17
_journal_year 2019
_chemical_formula_moiety '2(C26 H25 N O4 S)'
_chemical_formula_sum 'C52 H50 N2 O8 S2'
_chemical_formula_weight 895.06
_space_group_crystal_system monoclinic
_space_group_IT_number 14
_space_group_name_Hall '-P 2ybc'
_space_group_name_H-M_alt 'P 1 21/c 1'
_symmetry_space_group_name_Hall '-P 2ybc'
_symmetry_space_group_name_H-M 'P 1 21/c 1'
_atom_sites_solution_hydrogens geom
_atom_sites_solution_primary direct
_audit_creation_date 2019-05-31
_audit_creation_method
;
Olex2 1.2-ac3
(compiled 2017.08.10 svn.r3458 for OlexSys, GUI svn.r5381)
;
_audit_update_record
;
2019-08-01 deposited with the CCDC.    2019-09-18 downloaded from the CCDC.
;
_cell_angle_alpha 90
_cell_angle_beta 93.864(5)
_cell_angle_gamma 90
_cell_formula_units_Z 2
_cell_length_a 8.3119(4)
_cell_length_b 24.2166(14)
_cell_length_c 11.0613(5)
_cell_measurement_reflns_used 4078
_cell_measurement_temperature 150
_cell_measurement_theta_max 30.7890
_cell_measurement_theta_min 2.4950
_cell_volume 2221.4(2)
_computing_cell_refinement 'CrysAlisPro 1.171.39.46 (Rigaku OD, 2018)'
_computing_data_collection 'CrysAlisPro 1.171.39.46 (Rigaku OD, 2018)'
_computing_data_reduction 'CrysAlisPro 1.171.39.46 (Rigaku OD, 2018)'
_computing_molecular_graphics 'Olex2 (Dolomanov et al., 2009)'
_computing_publication_material 'Olex2 (Dolomanov et al., 2009)'
_computing_structure_refinement 'ShelXL (Sheldrick, 2015)'
_computing_structure_solution 'ShelXT (Sheldrick, 2015)'
_diffrn_ambient_temperature 150
_diffrn_detector 'CCD plate'
_diffrn_detector_area_resol_mean 28.5714
_diffrn_detector_type 'Rigaku Saturn724+'
_diffrn_measured_fraction_theta_full 0.974
_diffrn_measured_fraction_theta_max 0.974
_diffrn_measurement_details
;
List of Runs (angles in degrees, time in seconds):

  # Type    Start    End  Width  t~exp~   \w     \q     \k     \f   Frames
#--------------------------------------------------------------------------
  1  \w    -49.00  70.00   0.50    8.00    --  -20.00  72.00-180.00  238
  2  \w    -59.00 -19.00   0.50    8.00    --  -20.00  72.00 108.00   80
;
_diffrn_measurement_device 'abstract diffractometer'
_diffrn_measurement_device_type 'dtrek-CrysAlisPro-abstract goniometer imported rigaku-d*trek images'
_diffrn_measurement_method '\w scans'
_diffrn_measurement_specimen_support 'Mitegen 50um'
_diffrn_orient_matrix_type 'CrysAlisPro convention (1999,Acta A55,543-557)'
_diffrn_orient_matrix_UB_11 -0.0088487000
_diffrn_orient_matrix_UB_12 -0.0242095000
_diffrn_orient_matrix_UB_13 0.0349512000
_diffrn_orient_matrix_UB_21 -0.0164687000
_diffrn_orient_matrix_UB_22 0.0165064000
_diffrn_orient_matrix_UB_23 0.0507979000
_diffrn_orient_matrix_UB_31 -0.0834076000
_diffrn_orient_matrix_UB_32 -0.0006239000
_diffrn_orient_matrix_UB_33 -0.0181148000
_diffrn_radiation_collimation 0.3
_diffrn_radiation_monochromator graphite
_diffrn_radiation_probe x-ray
_diffrn_radiation_type MoK\a
_diffrn_radiation_wavelength 0.71073
_diffrn_reflns_av_R_equivalents 0.0471
_diffrn_reflns_av_unetI/netI 0.0689
_diffrn_reflns_Laue_measured_fraction_full 0.974
_diffrn_reflns_Laue_measured_fraction_max 0.974
_diffrn_reflns_limit_h_max 8
_diffrn_reflns_limit_h_min -9
_diffrn_reflns_limit_k_max 28
_diffrn_reflns_limit_k_min -20
_diffrn_reflns_limit_l_max 12
_diffrn_reflns_limit_l_min -13
_diffrn_reflns_number 6599
_diffrn_reflns_point_group_measured_fraction_full 0.974
_diffrn_reflns_point_group_measured_fraction_max 0.974
_diffrn_reflns_theta_full 24.999
_diffrn_reflns_theta_max 24.999
_diffrn_reflns_theta_min 2.497
_diffrn_source 'fine-focus sealed X-ray tube'
_diffrn_source_current 24.0
_diffrn_source_power 1.2
_diffrn_source_target Mo
_diffrn_source_type 'Enhance (Mo) X-ray Source'
_diffrn_source_voltage 50.0
_exptl_absorpt_coefficient_mu 0.179
_exptl_absorpt_correction_T_max 1.00000
_exptl_absorpt_correction_T_min 0.59641
_exptl_absorpt_correction_type multi-scan
_exptl_absorpt_process_details
;
CrysAlisPro 1.171.39.46 (Rigaku Oxford Diffraction, 2018)
Empirical absorption correction using spherical harmonics,
 implemented in SCALE3 ABSPACK scaling algorithm.
;
_exptl_crystal_colour colourless
_exptl_crystal_colour_primary colourless
_exptl_crystal_density_diffrn 1.338
_exptl_crystal_description block
_exptl_crystal_F_000 944
_exptl_crystal_size_max 0.19
_exptl_crystal_size_mid 0.122
_exptl_crystal_size_min 0.042
_refine_diff_density_max 0.284
_refine_diff_density_min -0.448
_refine_diff_density_rms 0.074
_refine_ls_extinction_method none
_refine_ls_goodness_of_fit_ref 1.042
_refine_ls_hydrogen_treatment constr
_refine_ls_matrix_type full
_refine_ls_number_parameters 291
_refine_ls_number_reflns 3798
_refine_ls_number_restraints 0
_refine_ls_restrained_S_all 1.042
_refine_ls_R_factor_all 0.0697
_refine_ls_R_factor_gt 0.0503
_refine_ls_shift/su_max 0.000
_refine_ls_shift/su_mean 0.000
_refine_ls_structure_factor_coef Fsqd
_refine_ls_weighting_details 'w=1/[\s^2^(Fo^2^)+(0.0519P)^2^+1.3538P] where P=(Fo^2^+2Fc^2^)/3'
_refine_ls_weighting_scheme calc
_refine_ls_wR_factor_gt 0.1139
_refine_ls_wR_factor_ref 0.1321
_reflns_Friedel_coverage 0.000
_reflns_number_gt 3012
_reflns_number_total 3798
_reflns_threshold_expression 'I > 2\s(I)'
_cod_data_source_file c9ob02030f2.cif
_cod_data_source_block sjg-djf-4-83_mo
_cod_depositor_comments 'Adding full bibliography for 7157086--7157091.cif.'
_cod_database_code 7157091
_shelx_shelxl_version_number 2014/7
_chemical_oxdiff_formula 'C50 H50 N2 S2 O4 '
_shelx_space_group_comment
;
The symmetry employed for this shelxl refinement is uniquely defined
by the following loop, which should always be used as a source of
symmetry information in preference to the above space-group names.
They are only intended as comments.
;
_shelx_estimated_absorpt_t_max 0.993
_shelx_estimated_absorpt_t_min 0.967
_reflns_odcompleteness_completeness 84.58
_reflns_odcompleteness_iscentric 1
_reflns_odcompleteness_theta 31.14
_olex2_refinement_description
;
1. Fixed Uiso
 At 1.2 times of:
  All C(H) groups, All C(H,H) groups
 At 1.5 times of:
  All C(H,H,H) groups
2.a Ternary CH refined with riding coordinates:
 C10(H10)
2.b Secondary CH2 refined with riding coordinates:
 C8(H8A,H8B), C9(H9A,H9B)
2.c Aromatic/amide H refined with riding coordinates:
 C19(H19), C6(H6), C20(H20), C16(H16), C24(H24), C7(H7), C23(H23), C25(H25),
 C26(H26), C13(H13), C15(H15), C14(H14), C4(H4), C3(H3)
2.d Idealised Me refined as rotating group:
 C11(H11A,H11B,H11C), C1(H1A,H1B,H1C)
;
_olex2_submission_special_instructions 'No special instructions were received'
_oxdiff_exptl_absorpt_empirical_details
;
Empirical correction (ABSPACK) includes:
- Absorption correction using spherical harmonics
- Frame scaling
- Detector area scaling
;
_oxdiff_exptl_absorpt_empirical_full_max 1.418
_oxdiff_exptl_absorpt_empirical_full_min 0.565

loop_
_space_group_symop_operation_xyz
'x, y, z'
'-x, y+1/2, -z+1/2'
'-x, -y, -z'
'x, -y-1/2, z-1/2'

loop_
_atom_site_label
_atom_site_type_symbol
_atom_site_fract_x
_atom_site_fract_y
_atom_site_fract_z
_atom_site_U_iso_or_equiv
_atom_site_adp_type
_atom_site_occupancy
_atom_site_site_symmetry_order
_atom_site_calc_flag
_atom_site_refinement_flags_posn
S1 S 0.58097(8) 0.66577(3) 0.18661(6) 0.0313(2) Uani 1 1 d .
O3 O 0.7983(2) 0.53501(7) 0.23625(14) 0.0266(4) Uani 1 1 d .
O4 O 1.05146(19) 0.52370(7) 0.33499(13) 0.0242(4) Uani 1 1 d .
O1 O 0.4952(2) 0.63010(8) 0.10139(15) 0.0382(5) Uani 1 1 d .
O2 O 0.7204(2) 0.69526(8) 0.15360(17) 0.0435(5) Uani 1 1 d .
N006 N 0.6381(2) 0.62817(9) 0.30310(18) 0.0289(5) Uani 1 1 d .
C19 C 1.0052(3) 0.58453(11) 0.1598(2) 0.0271(6) Uani 1 1 d .
H19 H 0.9721 0.6199 0.1304 0.033 Uiso 1 1 calc R
C6 C 0.2765(3) 0.69937(11) 0.2245(2) 0.0286(6) Uani 1 1 d .
H6 H 0.2430 0.6660 0.1852 0.034 Uiso 1 1 calc R
C10 C 0.7090(3) 0.50822(10) 0.3272(2) 0.0276(6) Uani 1 1 d .
H10 H 0.7591 0.5166 0.4099 0.033 Uiso 1 1 calc R
C20 C 1.1071(3) 0.55484(11) 0.0995(2) 0.0300(6) Uani 1 1 d .
H20 H 1.1436 0.5685 0.0256 0.036 Uiso 1 1 calc R
C22 C 1.1296(3) 0.48712(10) 0.2636(2) 0.0246(6) Uani 1 1 d .
C18 C 0.9413(3) 0.56252(10) 0.2747(2) 0.0242(5) Uani 1 1 d .
C5 C 0.4380(3) 0.71327(10) 0.2356(2) 0.0286(6) Uani 1 1 d .
C21 C 1.1639(3) 0.50135(11) 0.1457(2) 0.0273(6) Uani 1 1 d .
C16 C 1.0579(3) 0.62230(10) 0.4443(2) 0.0274(6) Uani 1 1 d .
H16 H 1.1540 0.6013 0.4402 0.033 Uiso 1 1 calc R
C24 C 1.2697(3) 0.40136(12) 0.2489(2) 0.0347(6) Uani 1 1 d .
H24 H 1.3065 0.3674 0.2838 0.042 Uiso 1 1 calc R
C7 C 0.1639(3) 0.73401(11) 0.2707(2) 0.0323(6) Uani 1 1 d .
H7 H 0.0533 0.7239 0.2632 0.039 Uiso 1 1 calc R
C8 C 0.5221(3) 0.59028(11) 0.3547(2) 0.0324(6) Uani 1 1 d .
H8A H 0.4114 0.6032 0.3313 0.039 Uiso 1 1 calc R
H8B H 0.5373 0.5917 0.4442 0.039 Uiso 1 1 calc R
C23 C 1.1820(3) 0.43775(10) 0.3158(2) 0.0277(6) Uani 1 1 d .
H23 H 1.1584 0.4289 0.3963 0.033 Uiso 1 1 calc R
C11 C 0.7130(3) 0.44621(11) 0.3035(3) 0.0391(7) Uani 1 1 d .
H11A H 0.6648 0.4385 0.2220 0.059 Uiso 1 1 calc GR
H11B H 0.6518 0.4270 0.3635 0.059 Uiso 1 1 calc GR
H11C H 0.8250 0.4333 0.3100 0.059 Uiso 1 1 calc GR
C17 C 0.9232(3) 0.60857(10) 0.3675(2) 0.0231(5) Uani 1 1 d .
C25 C 1.3036(3) 0.41437(12) 0.1312(2) 0.0373(7) Uani 1 1 d .
H25 H 1.3626 0.3892 0.0854 0.045 Uiso 1 1 calc R
C2 C 0.2084(4) 0.78338(11) 0.3278(2) 0.0350(7) Uani 1 1 d .
C26 C 1.2519(3) 0.46371(12) 0.0805(2) 0.0349(7) Uani 1 1 d .
H26 H 1.2765 0.4723 0.0000 0.042 Uiso 1 1 calc R
C12 C 0.7850(3) 0.64040(10) 0.3760(2) 0.0265(6) Uani 1 1 d .
C13 C 0.7809(3) 0.68270(11) 0.4606(2) 0.0325(6) Uani 1 1 d .
H13 H 0.6840 0.7029 0.4679 0.039 Uiso 1 1 calc R
C9 C 0.5381(3) 0.53077(11) 0.3140(3) 0.0340(6) Uani 1 1 d .
H9A H 0.4979 0.5279 0.2280 0.041 Uiso 1 1 calc R
H9B H 0.4684 0.5073 0.3619 0.041 Uiso 1 1 calc R
C15 C 1.0556(3) 0.66521(11) 0.5256(2) 0.0327(6) Uani 1 1 d .
H15 H 1.1496 0.6739 0.5757 0.039 Uiso 1 1 calc R
C14 C 0.9164(4) 0.69566(11) 0.5342(2) 0.0350(6) Uani 1 1 d .
H14 H 0.9139 0.7253 0.5904 0.042 Uiso 1 1 calc R
C4 C 0.4856(4) 0.76275(11) 0.2914(3) 0.0381(7) Uani 1 1 d .
H4 H 0.5962 0.7729 0.2983 0.046 Uiso 1 1 calc R
C1 C 0.0856(4) 0.82039(13) 0.3795(3) 0.0529(9) Uani 1 1 d .
H1A H 0.0787 0.8551 0.3338 0.079 Uiso 1 1 calc GR
H1B H 0.1177 0.8282 0.4646 0.079 Uiso 1 1 calc GR
H1C H -0.0198 0.8021 0.3738 0.079 Uiso 1 1 calc GR
C3 C 0.3713(4) 0.79675(12) 0.3363(3) 0.0430(8) Uani 1 1 d .
H3 H 0.4047 0.8304 0.3743 0.052 Uiso 1 1 calc R

loop_
_atom_site_aniso_label
_atom_site_aniso_U_11
_atom_site_aniso_U_22
_atom_site_aniso_U_33
_atom_site_aniso_U_23
_atom_site_aniso_U_13
_atom_site_aniso_U_12
S1 0.0262(4) 0.0383(4) 0.0298(3) 0.0065(3) 0.0047(3) -0.0004(3)
O3 0.0214(9) 0.0336(10) 0.0247(8) -0.0004(8) 0.0015(7) -0.0068(8)
O4 0.0228(9) 0.0299(9) 0.0202(8) -0.0018(7) 0.0035(7) 0.0022(8)
O1 0.0383(11) 0.0480(12) 0.0284(9) -0.0049(9) 0.0023(8) 0.0044(10)
O2 0.0297(11) 0.0538(12) 0.0480(11) 0.0210(10) 0.0102(9) -0.0018(10)
N006 0.0205(11) 0.0326(12) 0.0340(11) 0.0078(10) 0.0044(9) 0.0005(10)
C19 0.0246(13) 0.0345(14) 0.0222(11) 0.0016(11) 0.0008(10) -0.0054(12)
C6 0.0298(14) 0.0282(13) 0.0275(12) 0.0000(11) -0.0006(11) 0.0014(12)
C10 0.0249(14) 0.0302(14) 0.0277(12) 0.0043(11) 0.0030(10) -0.0057(12)
C20 0.0256(14) 0.0452(16) 0.0194(11) 0.0023(12) 0.0033(10) -0.0086(13)
C22 0.0180(13) 0.0319(14) 0.0238(12) -0.0076(11) 0.0015(10) -0.0028(11)
C18 0.0183(12) 0.0291(13) 0.0250(12) 0.0026(11) 0.0002(10) -0.0036(11)
C5 0.0292(14) 0.0290(13) 0.0273(12) 0.0069(11) -0.0001(11) 0.0003(12)
C21 0.0181(13) 0.0407(15) 0.0230(12) -0.0051(11) -0.0003(10) -0.0056(12)
C16 0.0244(14) 0.0304(13) 0.0274(12) 0.0028(11) 0.0021(11) -0.0036(11)
C24 0.0296(15) 0.0343(15) 0.0401(14) -0.0079(13) 0.0008(12) 0.0023(13)
C7 0.0302(15) 0.0335(14) 0.0327(13) 0.0073(12) -0.0022(12) 0.0020(13)
C8 0.0216(14) 0.0388(15) 0.0374(14) 0.0114(12) 0.0071(11) -0.0015(12)
C23 0.0231(13) 0.0324(14) 0.0278(12) -0.0036(11) 0.0021(11) -0.0037(12)
C11 0.0278(15) 0.0336(15) 0.0557(17) 0.0029(14) 0.0012(13) -0.0041(13)
C17 0.0220(13) 0.0257(13) 0.0222(11) 0.0025(10) 0.0050(10) -0.0031(11)
C25 0.0290(15) 0.0447(17) 0.0385(15) -0.0166(14) 0.0041(12) 0.0028(14)
C2 0.0474(18) 0.0287(14) 0.0281(13) 0.0045(12) -0.0026(12) 0.0084(13)
C26 0.0233(14) 0.0590(19) 0.0229(12) -0.0133(13) 0.0047(11) -0.0032(14)
C12 0.0249(13) 0.0302(13) 0.0250(12) 0.0042(11) 0.0049(10) -0.0020(12)
C13 0.0365(16) 0.0300(14) 0.0316(13) 0.0020(12) 0.0075(12) 0.0071(13)
C9 0.0207(14) 0.0407(16) 0.0408(15) 0.0085(13) 0.0034(12) -0.0071(13)
C15 0.0363(16) 0.0351(15) 0.0264(13) -0.0006(12) -0.0003(12) -0.0057(13)
C14 0.0458(17) 0.0296(14) 0.0298(13) -0.0037(12) 0.0035(12) -0.0003(13)
C4 0.0312(16) 0.0307(15) 0.0505(16) 0.0085(13) -0.0110(13) -0.0042(13)
C1 0.070(2) 0.0413(17) 0.0475(17) -0.0024(15) 0.0060(17) 0.0196(17)
C3 0.054(2) 0.0279(15) 0.0454(16) -0.0004(13) -0.0128(15) -0.0010(14)

loop_
_atom_type_symbol
_atom_type_description
_atom_type_scat_dispersion_real
_atom_type_scat_dispersion_imag
_atom_type_scat_source
C C 0.0033 0.0016 'International Tables Vol C Tables 4.2.6.8 and 6.1.1.4'
H H 0.0000 0.0000 'International Tables Vol C Tables 4.2.6.8 and 6.1.1.4'
N N 0.0061 0.0033 'International Tables Vol C Tables 4.2.6.8 and 6.1.1.4'
O O 0.0106 0.0060 'International Tables Vol C Tables 4.2.6.8 and 6.1.1.4'
S S 0.1246 0.1234 'International Tables Vol C Tables 4.2.6.8 and 6.1.1.4'

loop_
_geom_angle_atom_site_label_1
_geom_angle_atom_site_label_2
_geom_angle_atom_site_label_3
_geom_angle
O1 S1 N006 106.86(11)
O1 S1 C5 106.23(12)
O2 S1 O1 120.60(12)
O2 S1 N006 106.52(11)
O2 S1 C5 109.08(13)
N006 S1 C5 106.81(11)
C18 O3 C10 117.83(18)
C22 O4 C18 117.56(17)
C8 N006 S1 119.54(17)
C12 N006 S1 121.20(17)
C12 N006 C8 117.46(19)
C20 C19 H19 119.8
C20 C19 C18 120.4(2)
C18 C19 H19 119.8
C5 C6 H6 120.1
C7 C6 H6 120.1
C7 C6 C5 119.9(2)
O3 C10 H10 110.1
O3 C10 C11 107.7(2)
O3 C10 C9 107.0(2)
C11 C10 H10 110.1
C9 C10 H10 110.1
C9 C10 C11 111.6(2)
C19 C20 H20 119.7
C19 C20 C21 120.5(2)
C21 C20 H20 119.7
O4 C22 C21 120.7(2)
O4 C22 C23 117.6(2)
C23 C22 C21 121.5(2)
O3 C18 O4 109.19(18)
O3 C18 C19 104.56(18)
O3 C18 C17 115.5(2)
O4 C18 C19 111.8(2)
O4 C18 C17 104.64(17)
C19 C18 C17 111.4(2)
C6 C5 S1 119.0(2)
C6 C5 C4 119.6(3)
C4 C5 S1 121.3(2)
C22 C21 C20 117.7(2)
C22 C21 C26 117.9(2)
C26 C21 C20 124.5(2)
C17 C16 H16 119.0
C15 C16 H16 119.0
C15 C16 C17 122.1(2)
C23 C24 H24 119.9
C25 C24 H24 119.9
C25 C24 C23 120.2(3)
C6 C7 H7 119.2
C6 C7 C2 121.6(3)
C2 C7 H7 119.2
N006 C8 H8A 108.8
N006 C8 H8B 108.8
N006 C8 C9 113.8(2)
H8A C8 H8B 107.7
C9 C8 H8A 108.8
C9 C8 H8B 108.8
C22 C23 C24 119.2(2)
C22 C23 H23 120.4
C24 C23 H23 120.4
C10 C11 H11A 109.5
C10 C11 H11B 109.5
C10 C11 H11C 109.5
H11A C11 H11B 109.5
H11A C11 H11C 109.5
H11B C11 H11C 109.5
C16 C17 C18 118.0(2)
C12 C17 C18 124.6(2)
C12 C17 C16 117.2(2)
C24 C25 H25 119.9
C26 C25 C24 120.1(3)
C26 C25 H25 119.9
C7 C2 C1 121.3(3)
C3 C2 C7 117.4(3)
C3 C2 C1 121.3(3)
C21 C26 H26 119.5
C25 C26 C21 121.0(2)
C25 C26 H26 119.5
C17 C12 N006 121.2(2)
C13 C12 N006 117.9(2)
C13 C12 C17 120.8(2)
C12 C13 H13 119.7
C14 C13 C12 120.6(3)
C14 C13 H13 119.7
C10 C9 H9A 108.7
C10 C9 H9B 108.7
C8 C9 C10 114.4(2)
C8 C9 H9A 108.7
C8 C9 H9B 108.7
H9A C9 H9B 107.6
C16 C15 H15 120.1
C16 C15 C14 119.8(2)
C14 C15 H15 120.1
C13 C14 H14 120.3
C15 C14 C13 119.5(2)
C15 C14 H14 120.3
C5 C4 H4 120.2
C3 C4 C5 119.5(3)
C3 C4 H4 120.2
C2 C1 H1A 109.5
C2 C1 H1B 109.5
C2 C1 H1C 109.5
H1A C1 H1B 109.5
H1A C1 H1C 109.5
H1B C1 H1C 109.5
C2 C3 H3 119.0
C4 C3 C2 122.0(3)
C4 C3 H3 119.0

loop_
_geom_bond_atom_site_label_1
_geom_bond_atom_site_label_2
_geom_bond_distance
S1 O1 1.4326(19)
S1 O2 1.430(2)
S1 N006 1.622(2)
S1 C5 1.765(3)
O3 C10 1.444(3)
O3 C18 1.403(3)
O4 C22 1.378(3)
O4 C18 1.444(3)
N006 C8 1.473(3)
N006 C12 1.448(3)
C19 H19 0.9500
C19 C20 1.325(4)
C19 C18 1.507(3)
C6 H6 0.9500
C6 C5 1.382(4)
C6 C7 1.380(4)
C10 H10 1.0000
C10 C11 1.525(4)
C10 C9 1.519(4)
C20 H20 0.9500
C20 C21 1.459(4)
C22 C21 1.397(3)
C22 C23 1.385(3)
C18 C17 1.530(3)
C5 C4 1.393(4)
C21 C26 1.399(4)
C16 H16 0.9500
C16 C17 1.399(3)
C16 C15 1.375(4)
C24 H24 0.9500
C24 C23 1.388(4)
C24 C25 1.387(4)
C7 H7 0.9500
C7 C2 1.391(4)
C8 H8A 0.9900
C8 H8B 0.9900
C8 C9 1.518(4)
C23 H23 0.9500
C11 H11A 0.9800
C11 H11B 0.9800
C11 H11C 0.9800
C17 C12 1.392(3)
C25 H25 0.9500
C25 C26 1.376(4)
C2 C1 1.500(4)
C2 C3 1.388(4)
C26 H26 0.9500
C12 C13 1.390(4)
C13 H13 0.9500
C13 C14 1.381(4)
C9 H9A 0.9900
C9 H9B 0.9900
C15 H15 0.9500
C15 C14 1.381(4)
C14 H14 0.9500
C4 H4 0.9500
C4 C3 1.376(4)
C1 H1A 0.9800
C1 H1B 0.9800
C1 H1C 0.9800
C3 H3 0.9500

loop_
_geom_torsion_atom_site_label_1
_geom_torsion_atom_site_label_2
_geom_torsion_atom_site_label_3
_geom_torsion_atom_site_label_4
_geom_torsion
S1 N006 C8 C9 99.1(2)
S1 N006 C12 C17 -104.8(2)
S1 N006 C12 C13 79.3(3)
S1 C5 C4 C3 -175.2(2)
O3 C10 C9 C8 -71.1(3)
O3 C18 C17 C16 154.9(2)
O3 C18 C17 C12 -29.5(3)
O4 C22 C21 C20 -3.0(3)
O4 C22 C21 C26 176.2(2)
O4 C22 C23 C24 -176.2(2)
O4 C18 C17 C16 34.8(3)
O4 C18 C17 C12 -149.5(2)
O1 S1 N006 C8 -46.5(2)
O1 S1 N006 C12 149.18(19)
O1 S1 C5 C6 22.2(2)
O1 S1 C5 C4 -161.7(2)
O2 S1 N006 C8 -176.6(2)
O2 S1 N006 C12 19.0(2)
O2 S1 C5 C6 153.59(19)
O2 S1 C5 C4 -30.3(2)
N006 S1 C5 C6 -91.6(2)
N006 S1 C5 C4 84.5(2)
N006 C8 C9 C10 49.8(3)
N006 C12 C13 C14 178.9(2)
C19 C20 C21 C22 -10.6(4)
C19 C20 C21 C26 170.2(2)
C19 C18 C17 C16 -86.1(3)
C19 C18 C17 C12 89.5(3)
C6 C5 C4 C3 0.9(4)
C6 C7 C2 C1 -179.0(2)
C6 C7 C2 C3 0.2(4)
C10 O3 C18 O4 59.2(3)
C10 O3 C18 C19 178.9(2)
C10 O3 C18 C17 -58.3(3)
C20 C19 C18 O3 -91.4(3)
C20 C19 C18 O4 26.6(3)
C20 C19 C18 C17 143.3(2)
C20 C21 C26 C25 178.9(2)
C22 O4 C18 O3 75.6(2)
C22 O4 C18 C19 -39.6(3)
C22 O4 C18 C17 -160.29(19)
C22 C21 C26 C25 -0.3(4)
C18 O3 C10 C11 -114.5(2)
C18 O3 C10 C9 125.3(2)
C18 O4 C22 C21 29.3(3)
C18 O4 C22 C23 -155.0(2)
C18 C19 C20 C21 -2.3(4)
C18 C17 C12 N006 6.4(4)
C18 C17 C12 C13 -177.8(2)
C5 S1 N006 C8 66.9(2)
C5 S1 N006 C12 -97.4(2)
C5 C6 C7 C2 0.6(4)
C5 C4 C3 C2 -0.1(4)
C21 C22 C23 C24 -0.5(4)
C16 C17 C12 N006 -177.9(2)
C16 C17 C12 C13 -2.2(3)
C16 C15 C14 C13 -0.2(4)
C24 C25 C26 C21 -0.4(4)
C7 C6 C5 S1 175.02(18)
C7 C6 C5 C4 -1.2(4)
C7 C2 C3 C4 -0.5(4)
C8 N006 C12 C17 90.5(3)
C8 N006 C12 C13 -85.3(3)
C23 C22 C21 C20 -178.5(2)
C23 C22 C21 C26 0.8(4)
C23 C24 C25 C26 0.7(4)
C11 C10 C9 C8 171.2(2)
C17 C16 C15 C14 1.0(4)
C17 C12 C13 C14 3.0(4)
C25 C24 C23 C22 -0.2(4)
C12 N006 C8 C9 -96.0(3)
C12 C13 C14 C15 -1.8(4)
C15 C16 C17 C18 176.2(2)
C15 C16 C17 C12 0.2(4)
C1 C2 C3 C4 178.8(3)
